data_7014031
loop_
_publ_author_name
'Levason, William'
'Matthews, Melissa L.'
'Reid, Gillian'
'Webster, Michael'

_publ_section_title
;
 Synthesis and characterisation of transition metal halide complexes of
 the xylyl-distibine, 1,2-bis(dimethylstibanylmethyl)benzene.
;
_journal_issue 4
_journal_name_full 'Dalton transactions (Cambridge, England : 2003)'
_journal_page_first 554
_journal_page_last 561
_journal_paper_doi 10.1039/b400214h
_journal_year 2004
_chemical_formula_moiety 'C24 H40 Pt Sb4 2+, 2(F6 P 1-), 2(C2 H3 N)'
_chemical_formula_sum 'C28 H46 F12 N2 P2 Pt Sb4'
_chemical_formula_weight 1382.70
_chemical_name_systematic
;
Bis(1,2-bis(dimethylstibanylmethyl)benzene)platinum(II)
bis(hexafluorophosphate) acetonitrile solvate
;
_space_group_IT_number 14
_symmetry_cell_setting monoclinic
_symmetry_Int_Tables_number 14
_symmetry_space_group_name_Hall '-P 2yn'
_symmetry_space_group_name_H-M 'P 1 21/n 1'
_atom_sites_solution_hydrogens geom
_atom_sites_solution_primary direct
_atom_sites_solution_secondary difmap
_audit_creation_method 'SHELXL-97 + hand edit'
_cell_angle_alpha 90.00
_cell_angle_beta 108.898(4)
_cell_angle_gamma 90.00
_cell_formula_units_Z 4
_cell_length_a 15.699(2)
_cell_length_b 15.344(2)
_cell_length_c 18.052(2)
_cell_measurement_reflns_used 34010
_cell_measurement_temperature 120(2)
_cell_measurement_theta_max 27.48
_cell_measurement_theta_min 2.91
_cell_volume 4114.1(9)
_computing_structure_refinement 'SHELXL-97 (Sheldrick, 1997)'
_computing_structure_solution 'SHELXS-97 (Sheldrick, 1997)'
_diffrn_ambient_temperature 120(2)
_diffrn_measured_fraction_theta_full 0.991
_diffrn_measured_fraction_theta_max 0.991
_diffrn_measurement_device_type 'area detector, Nonius Kappa ccd'
_diffrn_measurement_method '\f and \w scans'
_diffrn_radiation_monochromator graphite
_diffrn_radiation_source 'Nonius rotating anode'
_diffrn_radiation_type MoK\a
_diffrn_radiation_wavelength 0.71073
_diffrn_reflns_av_R_equivalents 0.0916
_diffrn_reflns_av_sigmaI/netI 0.0852
_diffrn_reflns_limit_h_max 20
_diffrn_reflns_limit_h_min -20
_diffrn_reflns_limit_k_max 19
_diffrn_reflns_limit_k_min -19
_diffrn_reflns_limit_l_max 23
_diffrn_reflns_limit_l_min -19
_diffrn_reflns_number 34097
_diffrn_reflns_theta_full 27.46
_diffrn_reflns_theta_max 27.46
_diffrn_reflns_theta_min 2.91
_exptl_absorpt_coefficient_mu 6.136
_exptl_absorpt_correction_T_max 0.86235
_exptl_absorpt_correction_T_min 0.74080
_exptl_absorpt_correction_type multi-scan
_exptl_absorpt_process_details 'SORTAV, R H Blessing, J. Appl. Cryst., 1997, 30, 421-426.'
_exptl_crystal_colour colourless
_exptl_crystal_density_diffrn 2.232
_exptl_crystal_density_method 'not measured'
_exptl_crystal_description block
_exptl_crystal_F_000 2592
_exptl_crystal_size_max 0.18
_exptl_crystal_size_mid 0.12
_exptl_crystal_size_min 0.12
_refine_diff_density_max 1.522
_refine_diff_density_min -1.909
_refine_diff_density_rms 0.284
_refine_ls_extinction_coef 0.00018(3)
_refine_ls_extinction_expression Fc^*^=kFc[1+0.001xFc^2^\l^3^/sin(2\q)]^-1/4^
_refine_ls_extinction_method SHELXL
_refine_ls_goodness_of_fit_ref 1.024
_refine_ls_hydrogen_treatment mixed
_refine_ls_matrix_type full
_refine_ls_number_parameters 413
_refine_ls_number_reflns 9343
_refine_ls_number_restraints 10
_refine_ls_restrained_S_all 1.024
_refine_ls_R_factor_all 0.1022
_refine_ls_R_factor_gt 0.0523
_refine_ls_shift/su_max 0.005
_refine_ls_shift/su_mean 0.000
_refine_ls_structure_factor_coef Fsqd
_refine_ls_weighting_details 'w=1/[\s^2^(Fo^2^)+(0.0322P)^2^+14.9672P] where P=(Fo^2^+2Fc^2^)/3'
_refine_ls_weighting_scheme calc
_refine_ls_wR_factor_gt 0.1000
_refine_ls_wR_factor_ref 0.1155
_reflns_number_gt 5751
_reflns_number_total 9343
_reflns_threshold_expression >2sigma(I)
_cod_data_source_file b400214h.txt
_cod_data_source_block ptsb4
_cod_original_cell_volume 4114.2(10)
_cod_original_sg_symbol_H-M 'P 21/n'
_cod_database_code 7014031

loop_
_symmetry_equiv_pos_as_xyz
'x, y, z'
'-x+1/2, y+1/2, -z+1/2'
'-x, -y, -z'
'x-1/2, -y-1/2, z-1/2'

loop_
_atom_site_label
_atom_site_type_symbol
_atom_site_fract_x
_atom_site_fract_y
_atom_site_fract_z
_atom_site_U_iso_or_equiv
_atom_site_adp_type
_atom_site_occupancy
_atom_site_symmetry_multiplicity
_atom_site_calc_flag
_atom_site_refinement_flags
_atom_site_disorder_assembly
_atom_site_disorder_group
Pt1 Pt 0.00056(2) 0.23383(2) 0.24984(2) 0.01714(10) Uani 1 1 d . . .
Sb1 Sb 0.17209(4) 0.23953(4) 0.27828(3) 0.01910(15) Uani 1 1 d . . .
Sb2 Sb 0.00219(4) 0.06695(4) 0.26534(3) 0.01881(15) Uani 1 1 d . . .
Sb3 Sb -0.17119(4) 0.22736(4) 0.21739(3) 0.02079(16) Uani 1 1 d . . .
Sb4 Sb -0.00129(4) 0.40137(4) 0.23718(3) 0.01889(15) Uani 1 1 d . . .
P1 P 0.00274(18) 0.73378(15) 0.25840(15) 0.0230(5) Uani 1 1 d . . .
P2 P 0.75381(19) 0.97878(19) 0.49888(16) 0.0349(7) Uani 1 1 d . . .
F1 F 0.0937(4) 0.7235(4) 0.3303(4) 0.0528(18) Uani 1 1 d . . .
F2 F 0.0576(4) 0.7786(3) 0.2073(3) 0.0362(14) Uani 1 1 d . . .
F3 F 0.0199(4) 0.6410(3) 0.2255(4) 0.0479(16) Uani 1 1 d . . .
F4 F -0.0880(4) 0.7433(5) 0.1876(4) 0.058(2) Uani 1 1 d . . .
F5 F -0.0519(4) 0.6893(3) 0.3094(3) 0.0427(15) Uani 1 1 d . . .
F6 F -0.0142(4) 0.8263(3) 0.2905(3) 0.0409(15) Uani 1 1 d . . .
F7 F 0.8095(4) 1.0577(4) 0.5482(4) 0.0567(18) Uani 1 1 d . . .
F8 F 0.8182(4) 0.9112(4) 0.5608(3) 0.0482(16) Uani 1 1 d . . .
F9 F 0.8203(5) 0.9758(5) 0.4484(4) 0.068(2) Uani 1 1 d . . .
F10 F 0.6999(4) 0.8985(4) 0.4487(4) 0.0555(18) Uani 1 1 d . . .
F11 F 0.6903(4) 1.0447(4) 0.4375(3) 0.0498(16) Uani 1 1 d . . .
F12 F 0.6876(4) 0.9800(4) 0.5492(4) 0.0579(18) Uani 1 1 d . . .
C1 C 0.2510(6) 0.2762(6) 0.3936(5) 0.029(2) Uani 1 1 d . . .
H1A H 0.2353 0.2392 0.4315 0.043 Uiso 1 1 calc R . .
H1B H 0.2390 0.3373 0.4025 0.043 Uiso 1 1 calc R . .
H1C H 0.3150 0.2689 0.3998 0.043 Uiso 1 1 calc R . .
C2 C 0.2158(6) 0.3263(6) 0.2057(5) 0.030(2) Uani 1 1 d . . .
H2A H 0.1825 0.3142 0.1506 0.045 Uiso 1 1 calc R . .
H2B H 0.2803 0.3181 0.2152 0.045 Uiso 1 1 calc R . .
H2C H 0.2045 0.3866 0.2180 0.045 Uiso 1 1 calc R . .
C3 C 0.2457(6) 0.1280(6) 0.2602(5) 0.024(2) Uani 1 1 d U . .
H3A H 0.3046 0.1476 0.2574 0.029 Uiso 1 1 calc R . .
H3B H 0.2573 0.0885 0.3058 0.029 Uiso 1 1 calc R . .
C4 C 0.1974(5) 0.0781(5) 0.1870(5) 0.0204(19) Uani 1 1 d U . .
C5 C 0.2103(6) 0.0977(6) 0.1157(5) 0.024(2) Uani 1 1 d U . .
H5 H 0.2494 0.1442 0.1137 0.029 Uiso 1 1 calc R . .
C6 C 0.1682(7) 0.0519(7) 0.0484(6) 0.037(3) Uani 1 1 d . . .
H6 H 0.1779 0.0669 0.0008 0.044 Uiso 1 1 calc R . .
C7 C 0.1124(6) -0.0155(6) 0.0507(5) 0.026(2) Uani 1 1 d . . .
H7 H 0.0840 -0.0486 0.0048 0.031 Uiso 1 1 calc R . .
C8 C 0.0973(6) -0.0353(6) 0.1204(5) 0.024(2) Uani 1 1 d . . .
H8 H 0.0581 -0.0820 0.1218 0.029 Uiso 1 1 calc R . .
C9 C 0.1384(5) 0.0118(5) 0.1882(5) 0.0181(18) Uani 1 1 d U . .
C10 C 0.1149(6) -0.0103(6) 0.2611(5) 0.023(2) Uani 1 1 d . . .
H10A H 0.1675 0.0012 0.3082 0.027 Uiso 1 1 calc R . .
H10B H 0.0997 -0.0730 0.2607 0.027 Uiso 1 1 calc R . .
C11 C -0.0987(6) 0.0052(6) 0.1718(5) 0.032(2) Uani 1 1 d . . .
H11A H -0.0934 0.0245 0.1218 0.048 Uiso 1 1 calc R . .
H11B H -0.1583 0.0208 0.1742 0.048 Uiso 1 1 calc R . .
H11C H -0.0909 -0.0581 0.1765 0.048 Uiso 1 1 calc R . .
C12 C -0.0225(6) 0.0160(6) 0.3658(5) 0.030(2) Uani 1 1 d . . .
H12A H 0.0211 0.0405 0.4131 0.045 Uiso 1 1 calc R . .
H12B H -0.0164 -0.0476 0.3665 0.045 Uiso 1 1 calc R . .
H12C H -0.0836 0.0315 0.3642 0.045 Uiso 1 1 calc R . .
C13 C -0.2415(6) 0.1947(6) 0.0993(5) 0.037(3) Uani 1 1 d . . .
H13A H -0.2229 0.2339 0.0645 0.056 Uiso 1 1 calc R . .
H13B H -0.3064 0.2008 0.0894 0.056 Uiso 1 1 calc R . .
H13C H -0.2278 0.1344 0.0893 0.056 Uiso 1 1 calc R . .
C14 C -0.2205(6) 0.1359(6) 0.2831(6) 0.035(2) Uani 1 1 d . . .
H14A H -0.1914 0.1465 0.3392 0.053 Uiso 1 1 calc R . .
H14B H -0.2069 0.0766 0.2703 0.053 Uiso 1 1 calc R . .
H14C H -0.2858 0.1428 0.2700 0.053 Uiso 1 1 calc R . .
C15 C -0.2458(6) 0.3383(6) 0.2359(5) 0.026(2) Uani 1 1 d . . .
H15A H -0.2537 0.3806 0.1929 0.031 Uiso 1 1 calc R . .
H15B H -0.3063 0.3192 0.2352 0.031 Uiso 1 1 calc R . .
C16 C -0.1981(6) 0.3817(6) 0.3128(5) 0.023(2) Uani 1 1 d . . .
C17 C -0.2136(6) 0.3561(7) 0.3809(6) 0.038(3) Uani 1 1 d . . .
H17 H -0.2529 0.3087 0.3799 0.046 Uiso 1 1 calc R . .
C18 C -0.1715(7) 0.3999(8) 0.4510(6) 0.044(3) Uani 1 1 d . . .
H18 H -0.1815 0.3817 0.4978 0.052 Uiso 1 1 calc R . .
C19 C -0.1165(7) 0.4685(7) 0.4525(6) 0.043(3) Uani 1 1 d . . .
H19 H -0.0893 0.4985 0.5004 0.051 Uiso 1 1 calc R . .
C20 C -0.0997(6) 0.4949(7) 0.3873(6) 0.034(2) Uani 1 1 d . . .
H20 H -0.0617 0.5438 0.3897 0.040 Uiso 1 1 calc R . .
C21 C -0.1379(6) 0.4505(6) 0.3157(5) 0.024(2) Uani 1 1 d . . .
C22 C -0.1133(6) 0.4753(6) 0.2456(5) 0.023(2) Uani 1 1 d . . .
H22A H -0.0981 0.5381 0.2484 0.028 Uiso 1 1 calc R . .
H22B H -0.1657 0.4656 0.1979 0.028 Uiso 1 1 calc R . .
C23 C 0.1016(6) 0.4625(5) 0.3276(5) 0.024(2) Uani 1 1 d . . .
H23A H 0.1001 0.4414 0.3784 0.036 Uiso 1 1 calc R . .
H23B H 0.0923 0.5257 0.3245 0.036 Uiso 1 1 calc R . .
H23C H 0.1601 0.4488 0.3220 0.036 Uiso 1 1 calc R . .
C24 C 0.0140(6) 0.4556(6) 0.1344(5) 0.029(2) Uani 1 1 d . . .
H24A H -0.0314 0.4309 0.0883 0.043 Uiso 1 1 calc R . .
H24B H 0.0743 0.4421 0.1324 0.043 Uiso 1 1 calc R . .
H24C H 0.0064 0.5190 0.1348 0.043 Uiso 1 1 calc R . .
N1 N 0.9792(6) 0.2066(6) 0.0647(6) 0.054(3) Uiso 1 1 d D . .
N2 N 0.4584(6) 0.8007(6) 0.0675(6) 0.055(3) Uiso 1 1 d D . .
C25 C 1.0046(8) 0.2470(8) 0.0256(7) 0.053(3) Uiso 1 1 d D . .
C26 C 1.0386(12) 0.3053(11) -0.0264(10) 0.112(6) Uiso 1 1 d D . .
C27 C 0.4830(7) 0.7541(7) 0.0306(6) 0.041(3) Uiso 1 1 d D . .
C28 C 0.5175(9) 0.6953(8) -0.0189(8) 0.068(4) Uiso 1 1 d D . .

loop_
_atom_site_aniso_label
_atom_site_aniso_U_11
_atom_site_aniso_U_22
_atom_site_aniso_U_33
_atom_site_aniso_U_23
_atom_site_aniso_U_13
_atom_site_aniso_U_12
Pt1 0.01407(17) 0.01667(17) 0.02060(18) -0.00034(13) 0.00549(13) -0.00089(13)
Sb1 0.0133(3) 0.0208(3) 0.0226(3) -0.0009(2) 0.0051(3) -0.0012(2)
Sb2 0.0166(3) 0.0189(3) 0.0218(3) 0.0005(2) 0.0075(2) -0.0002(2)
Sb3 0.0142(3) 0.0210(4) 0.0258(4) 0.0016(2) 0.0048(3) -0.0015(2)
Sb4 0.0186(3) 0.0150(3) 0.0240(3) -0.0009(2) 0.0081(2) -0.0008(2)
P1 0.0196(12) 0.0188(12) 0.0309(14) -0.0030(10) 0.0085(10) -0.0002(10)
P2 0.0346(15) 0.0426(19) 0.0254(13) 0.0029(11) 0.0068(11) -0.0007(12)
F1 0.031(4) 0.084(5) 0.038(4) 0.003(3) 0.004(3) 0.012(3)
F2 0.043(4) 0.031(3) 0.041(4) -0.005(3) 0.022(3) -0.008(3)
F3 0.065(4) 0.022(3) 0.074(5) -0.007(3) 0.046(4) 0.002(3)
F4 0.025(4) 0.114(6) 0.030(4) -0.013(3) 0.000(3) 0.012(3)
F5 0.057(4) 0.035(4) 0.048(4) -0.007(3) 0.034(3) -0.017(3)
F6 0.058(4) 0.025(3) 0.049(4) 0.000(3) 0.030(3) 0.001(3)
F7 0.055(4) 0.056(4) 0.040(4) 0.000(3) -0.010(3) -0.011(3)
F8 0.044(4) 0.049(4) 0.041(4) 0.014(3) -0.001(3) 0.000(3)
F9 0.061(5) 0.098(6) 0.054(5) 0.014(4) 0.033(4) 0.006(4)
F10 0.055(4) 0.048(4) 0.051(4) -0.008(3) -0.001(3) -0.004(3)
F11 0.052(4) 0.054(4) 0.030(3) 0.006(3) -0.005(3) 0.001(3)
F12 0.052(4) 0.086(5) 0.045(4) -0.002(3) 0.028(3) 0.003(4)
C1 0.027(6) 0.026(6) 0.030(5) -0.002(4) 0.004(4) -0.007(4)
C2 0.028(6) 0.036(6) 0.032(6) 0.003(4) 0.016(4) -0.001(4)
C3 0.014(5) 0.026(5) 0.034(5) 0.000(4) 0.011(4) -0.001(4)
C4 0.010(4) 0.020(5) 0.034(5) 0.000(4) 0.010(4) 0.011(3)
C5 0.021(5) 0.023(5) 0.035(5) -0.003(4) 0.018(4) 0.002(4)
C6 0.041(7) 0.052(7) 0.025(6) 0.002(5) 0.022(5) 0.010(5)
C7 0.016(5) 0.039(6) 0.025(5) -0.001(4) 0.011(4) 0.005(4)
C8 0.018(5) 0.027(5) 0.029(5) 0.000(4) 0.011(4) 0.005(4)
C9 0.010(4) 0.026(5) 0.017(4) 0.001(3) 0.003(3) 0.004(3)
C10 0.023(5) 0.022(5) 0.019(5) 0.002(4) 0.001(4) 0.013(4)
C11 0.037(6) 0.024(6) 0.029(6) -0.006(4) 0.002(5) -0.003(4)
C12 0.032(6) 0.037(6) 0.024(5) -0.002(4) 0.014(4) 0.003(4)
C13 0.030(6) 0.037(6) 0.028(6) -0.002(4) -0.014(4) -0.002(5)
C14 0.031(6) 0.033(6) 0.044(6) 0.015(5) 0.016(5) 0.002(5)
C15 0.011(5) 0.027(5) 0.041(6) 0.007(4) 0.008(4) 0.007(4)
C16 0.016(5) 0.033(6) 0.019(5) -0.007(4) 0.006(4) 0.002(4)
C17 0.025(6) 0.052(7) 0.041(7) 0.009(5) 0.017(5) 0.004(5)
C18 0.036(7) 0.075(9) 0.029(6) 0.015(6) 0.023(5) 0.027(6)
C19 0.037(7) 0.061(8) 0.035(6) -0.017(5) 0.016(5) 0.010(6)
C20 0.025(6) 0.043(6) 0.027(5) 0.000(5) 0.000(4) 0.019(5)
C21 0.023(5) 0.029(5) 0.026(5) -0.001(4) 0.015(4) 0.011(4)
C22 0.018(5) 0.023(5) 0.032(5) -0.005(4) 0.012(4) 0.003(4)
C23 0.019(5) 0.020(5) 0.034(5) -0.009(4) 0.010(4) -0.005(4)
C24 0.032(6) 0.029(6) 0.031(5) 0.004(4) 0.018(4) 0.006(4)

loop_
_atom_type_symbol
_atom_type_description
_atom_type_scat_dispersion_real
_atom_type_scat_dispersion_imag
_atom_type_scat_source
C C 0.0033 0.0016 'International Tables Vol C Tables 4.2.6.8 and 6.1.1.4'
H H 0.0000 0.0000 'International Tables Vol C Tables 4.2.6.8 and 6.1.1.4'
F F 0.0171 0.0103 'International Tables Vol C Tables 4.2.6.8 and 6.1.1.4'
P P 0.1023 0.0942 'International Tables Vol C Tables 4.2.6.8 and 6.1.1.4'
Sb Sb -0.5866 1.5461 'International Tables Vol C Tables 4.2.6.8 and 6.1.1.4'
Pt Pt -1.7033 8.3905 'International Tables Vol C Tables 4.2.6.8 and 6.1.1.4'
N N 0.0061 0.0033 'International Tables Vol C Tables 4.2.6.8 and 6.1.1.4'

loop_
_geom_angle_atom_site_label_1
_geom_angle_atom_site_label_2
_geom_angle_atom_site_label_3
_geom_angle
_geom_angle_site_symmetry_1
_geom_angle_site_symmetry_3
_geom_angle_publ_flag
Sb3 Pt1 Sb1 178.39(3) . . ?
Sb3 Pt1 Sb2 87.66(2) . . ?
Sb1 Pt1 Sb2 92.25(2) . . ?
Sb3 Pt1 Sb4 92.14(2) . . ?
Sb1 Pt1 Sb4 87.99(2) . . ?
Sb2 Pt1 Sb4 178.82(2) . . ?
C1 Sb1 C2 103.6(4) . . ?
C1 Sb1 C3 100.9(3) . . ?
C2 Sb1 C3 96.2(4) . . ?
C1 Sb1 Pt1 116.4(3) . . ?
C2 Sb1 Pt1 115.0(3) . . ?
C3 Sb1 Pt1 121.5(2) . . ?
C12 Sb2 C11 102.6(4) . . ?
C12 Sb2 C10 102.0(3) . . ?
C11 Sb2 C10 97.8(4) . . ?
C12 Sb2 Pt1 117.4(3) . . ?
C11 Sb2 Pt1 112.2(3) . . ?
C10 Sb2 Pt1 121.5(3) . . ?
C13 Sb3 C14 103.8(4) . . ?
C13 Sb3 C15 102.2(4) . . ?
C14 Sb3 C15 96.9(4) . . ?
C13 Sb3 Pt1 113.9(3) . . ?
C14 Sb3 Pt1 116.1(3) . . ?
C15 Sb3 Pt1 121.2(2) . . ?
C23 Sb4 C24 103.2(4) . . ?
C23 Sb4 C22 98.6(3) . . ?
C24 Sb4 C22 100.6(3) . . ?
C23 Sb4 Pt1 113.0(2) . . ?
C24 Sb4 Pt1 117.9(2) . . ?
C22 Sb4 Pt1 120.5(2) . . ?
F4 P1 F6 89.9(3) . . ?
F4 P1 F1 179.4(4) . . ?
F6 P1 F1 90.2(3) . . ?
F4 P1 F3 89.9(3) . . ?
F6 P1 F3 179.5(4) . . ?
F1 P1 F3 90.0(3) . . ?
F4 P1 F5 89.7(4) . . ?
F6 P1 F5 89.3(3) . . ?
F1 P1 F5 89.7(3) . . ?
F3 P1 F5 91.1(3) . . ?
F4 P1 F2 90.4(4) . . ?
F6 P1 F2 90.6(3) . . ?
F1 P1 F2 90.2(3) . . ?
F3 P1 F2 88.9(3) . . ?
F5 P1 F2 179.9(4) . . ?
F12 P2 F7 90.8(4) . . ?
F12 P2 F11 90.8(4) . . ?
F7 P2 F11 90.7(3) . . ?
F12 P2 F9 179.0(4) . . ?
F7 P2 F9 90.0(4) . . ?
F11 P2 F9 89.9(4) . . ?
F12 P2 F10 90.5(4) . . ?
F7 P2 F10 178.6(4) . . ?
F11 P2 F10 89.8(3) . . ?
F9 P2 F10 88.7(4) . . ?
F12 P2 F8 89.5(3) . . ?
F7 P2 F8 89.7(3) . . ?
F11 P2 F8 179.5(4) . . ?
F9 P2 F8 89.9(4) . . ?
F10 P2 F8 89.7(3) . . ?
Sb1 C1 H1A 109.5 . . ?
Sb1 C1 H1B 109.5 . . ?
H1A C1 H1B 109.5 . . ?
Sb1 C1 H1C 109.5 . . ?
H1A C1 H1C 109.5 . . ?
H1B C1 H1C 109.5 . . ?
Sb1 C2 H2A 109.5 . . ?
Sb1 C2 H2B 109.5 . . ?
H2A C2 H2B 109.5 . . ?
Sb1 C2 H2C 109.5 . . ?
H2A C2 H2C 109.5 . . ?
H2B C2 H2C 109.5 . . ?
C4 C3 Sb1 113.3(5) . . ?
C4 C3 H3A 108.9 . . ?
Sb1 C3 H3A 108.9 . . ?
C4 C3 H3B 108.9 . . ?
Sb1 C3 H3B 108.9 . . ?
H3A C3 H3B 107.7 . . ?
C9 C4 C5 118.0(8) . . ?
C9 C4 C3 120.8(8) . . ?
C5 C4 C3 121.2(8) . . ?
C6 C5 C4 122.2(9) . . ?
C6 C5 H5 118.9 . . ?
C4 C5 H5 118.9 . . ?
C7 C6 C5 119.4(9) . . ?
C7 C6 H6 120.3 . . ?
C5 C6 H6 120.3 . . ?
C6 C7 C8 119.5(9) . . ?
C6 C7 H7 120.2 . . ?
C8 C7 H7 120.2 . . ?
C9 C8 C7 121.2(9) . . ?
C9 C8 H8 119.4 . . ?
C7 C8 H8 119.4 . . ?
C4 C9 C8 119.6(8) . . ?
C4 C9 C10 122.1(8) . . ?
C8 C9 C10 118.3(8) . . ?
C9 C10 Sb2 110.0(5) . . ?
C9 C10 H10A 109.7 . . ?
Sb2 C10 H10A 109.7 . . ?
C9 C10 H10B 109.7 . . ?
Sb2 C10 H10B 109.7 . . ?
H10A C10 H10B 108.2 . . ?
Sb2 C11 H11A 109.5 . . ?
Sb2 C11 H11B 109.5 . . ?
H11A C11 H11B 109.5 . . ?
Sb2 C11 H11C 109.5 . . ?
H11A C11 H11C 109.5 . . ?
H11B C11 H11C 109.5 . . ?
Sb2 C12 H12A 109.5 . . ?
Sb2 C12 H12B 109.5 . . ?
H12A C12 H12B 109.5 . . ?
Sb2 C12 H12C 109.5 . . ?
H12A C12 H12C 109.5 . . ?
H12B C12 H12C 109.5 . . ?
Sb3 C13 H13A 109.5 . . ?
Sb3 C13 H13B 109.5 . . ?
H13A C13 H13B 109.5 . . ?
Sb3 C13 H13C 109.5 . . ?
H13A C13 H13C 109.5 . . ?
H13B C13 H13C 109.5 . . ?
Sb3 C14 H14A 109.5 . . ?
Sb3 C14 H14B 109.5 . . ?
H14A C14 H14B 109.5 . . ?
Sb3 C14 H14C 109.5 . . ?
H14A C14 H14C 109.5 . . ?
H14B C14 H14C 109.5 . . ?
C16 C15 Sb3 111.1(5) . . ?
C16 C15 H15A 109.4 . . ?
Sb3 C15 H15A 109.4 . . ?
C16 C15 H15B 109.4 . . ?
Sb3 C15 H15B 109.4 . . ?
H15A C15 H15B 108.0 . . ?
C17 C16 C21 119.3(8) . . ?
C17 C16 C15 121.0(9) . . ?
C21 C16 C15 119.7(8) . . ?
C16 C17 C18 119.9(10) . . ?
C16 C17 H17 120.0 . . ?
C18 C17 H17 120.0 . . ?
C19 C18 C17 120.3(10) . . ?
C19 C18 H18 119.9 . . ?
C17 C18 H18 119.9 . . ?
C20 C19 C18 121.3(10) . . ?
C20 C19 H19 119.4 . . ?
C18 C19 H19 119.4 . . ?
C19 C20 C21 120.5(10) . . ?
C19 C20 H20 119.7 . . ?
C21 C20 H20 119.7 . . ?
C16 C21 C20 118.5(9) . . ?
C16 C21 C22 121.1(8) . . ?
C20 C21 C22 120.4(9) . . ?
C21 C22 Sb4 111.8(6) . . ?
C21 C22 H22A 109.3 . . ?
Sb4 C22 H22A 109.3 . . ?
C21 C22 H22B 109.3 . . ?
Sb4 C22 H22B 109.3 . . ?
H22A C22 H22B 107.9 . . ?
Sb4 C23 H23A 109.5 . . ?
Sb4 C23 H23B 109.5 . . ?
H23A C23 H23B 109.5 . . ?
Sb4 C23 H23C 109.5 . . ?
H23A C23 H23C 109.5 . . ?
H23B C23 H23C 109.5 . . ?
Sb4 C24 H24A 109.5 . . ?
Sb4 C24 H24B 109.5 . . ?
H24A C24 H24B 109.5 . . ?
Sb4 C24 H24C 109.5 . . ?
H24A C24 H24C 109.5 . . ?
H24B C24 H24C 109.5 . . ?
N1 C25 C26 177.8(15) . . ?
N2 C27 C28 177.8(13) . . ?

loop_
_geom_bond_atom_site_label_1
_geom_bond_atom_site_label_2
_geom_bond_distance
_geom_bond_site_symmetry_2
_geom_bond_publ_flag
Pt1 Sb3 2.5690(8) . ?
Pt1 Sb1 2.5742(8) . ?
Pt1 Sb2 2.5750(8) . ?
Pt1 Sb4 2.5802(8) . ?
Sb1 C1 2.124(9) . ?
Sb1 C2 2.131(9) . ?
Sb1 C3 2.148(8) . ?
Sb2 C12 2.123(9) . ?
Sb2 C11 2.127(9) . ?
Sb2 C10 2.152(8) . ?
Sb3 C13 2.119(9) . ?
Sb3 C14 2.137(9) . ?
Sb3 C15 2.153(8) . ?
Sb4 C23 2.108(8) . ?
Sb4 C24 2.117(8) . ?
Sb4 C22 2.139(8) . ?
P1 F4 1.583(6) . ?
P1 F6 1.587(6) . ?
P1 F1 1.597(6) . ?
P1 F3 1.598(6) . ?
P1 F5 1.600(6) . ?
P1 F2 1.606(6) . ?
P2 F12 1.586(6) . ?
P2 F7 1.587(6) . ?
P2 F11 1.591(6) . ?
P2 F9 1.593(7) . ?
P2 F10 1.599(6) . ?
P2 F8 1.617(6) . ?
C1 H1A 0.9800 . ?
C1 H1B 0.9800 . ?
C1 H1C 0.9800 . ?
C2 H2A 0.9800 . ?
C2 H2B 0.9800 . ?
C2 H2C 0.9800 . ?
C3 C4 1.501(12) . ?
C3 H3A 0.9900 . ?
C3 H3B 0.9900 . ?
C4 C9 1.381(11) . ?
C4 C5 1.400(11) . ?
C5 C6 1.372(12) . ?
C5 H5 0.9500 . ?
C6 C7 1.364(13) . ?
C6 H6 0.9500 . ?
C7 C8 1.388(12) . ?
C7 H7 0.9500 . ?
C8 C9 1.387(11) . ?
C8 H8 0.9500 . ?
C9 C10 1.515(11) . ?
C10 H10A 0.9900 . ?
C10 H10B 0.9900 . ?
C11 H11A 0.9800 . ?
C11 H11B 0.9800 . ?
C11 H11C 0.9800 . ?
C12 H12A 0.9800 . ?
C12 H12B 0.9800 . ?
C12 H12C 0.9800 . ?
C13 H13A 0.9800 . ?
C13 H13B 0.9800 . ?
C13 H13C 0.9800 . ?
C14 H14A 0.9800 . ?
C14 H14B 0.9800 . ?
C14 H14C 0.9800 . ?
C15 C16 1.503(12) . ?
C15 H15A 0.9900 . ?
C15 H15B 0.9900 . ?
C16 C17 1.386(12) . ?
C16 C21 1.406(12) . ?
C17 C18 1.396(14) . ?
C17 H17 0.9500 . ?
C18 C19 1.356(15) . ?
C18 H18 0.9500 . ?
C19 C20 1.349(14) . ?
C19 H19 0.9500 . ?
C20 C21 1.412(12) . ?
C20 H20 0.9500 . ?
C21 C22 1.487(11) . ?
C22 H22A 0.9900 . ?
C22 H22B 0.9900 . ?
C23 H23A 0.9800 . ?
C23 H23B 0.9800 . ?
C23 H23C 0.9800 . ?
C24 H24A 0.9800 . ?
C24 H24B 0.9800 . ?
C24 H24C 0.9800 . ?
N1 C25 1.106(11) . ?
N2 C27 1.128(11) . ?
C25 C26 1.513(14) . ?
C27 C28 1.490(13) . ?

loop_
_geom_torsion_atom_site_label_1
_geom_torsion_atom_site_label_2
_geom_torsion_atom_site_label_3
_geom_torsion_atom_site_label_4
_geom_torsion
_geom_torsion_site_symmetry_1
_geom_torsion_site_symmetry_2
_geom_torsion_site_symmetry_3
_geom_torsion_site_symmetry_4
_geom_torsion_publ_flag
Sb2 Pt1 Sb1 C1 -100.1(3) . . . . ?
Sb4 Pt1 Sb1 C1 78.7(3) . . . . ?
Sb2 Pt1 Sb1 C2 138.5(3) . . . . ?
Sb4 Pt1 Sb1 C2 -42.7(3) . . . . ?
Sb2 Pt1 Sb1 C3 23.3(3) . . . . ?
Sb4 Pt1 Sb1 C3 -157.9(3) . . . . ?
Sb3 Pt1 Sb2 C12 -72.3(3) . . . . ?
Sb1 Pt1 Sb2 C12 109.3(3) . . . . ?
Sb3 Pt1 Sb2 C11 46.3(3) . . . . ?
Sb1 Pt1 Sb2 C11 -132.1(3) . . . . ?
Sb3 Pt1 Sb2 C10 161.3(3) . . . . ?
Sb1 Pt1 Sb2 C10 -17.1(3) . . . . ?
Sb2 Pt1 Sb3 C13 -82.1(3) . . . . ?
Sb4 Pt1 Sb3 C13 99.1(3) . . . . ?
Sb2 Pt1 Sb3 C14 38.5(3) . . . . ?
Sb4 Pt1 Sb3 C14 -140.4(3) . . . . ?
Sb2 Pt1 Sb3 C15 155.4(3) . . . . ?
Sb4 Pt1 Sb3 C15 -23.4(3) . . . . ?
Sb3 Pt1 Sb4 C23 136.1(3) . . . . ?
Sb1 Pt1 Sb4 C23 -45.5(3) . . . . ?
Sb3 Pt1 Sb4 C24 -103.5(3) . . . . ?
Sb1 Pt1 Sb4 C24 74.9(3) . . . . ?
Sb3 Pt1 Sb4 C22 20.0(3) . . . . ?
Sb1 Pt1 Sb4 C22 -161.6(3) . . . . ?
C1 Sb1 C3 C4 170.7(6) . . . . ?
C2 Sb1 C3 C4 -84.1(7) . . . . ?
Pt1 Sb1 C3 C4 40.3(7) . . . . ?
Sb1 C3 C4 C9 -89.0(8) . . . . ?
Sb1 C3 C4 C5 90.7(8) . . . . ?
C9 C4 C5 C6 -1.6(12) . . . . ?
C3 C4 C5 C6 178.7(8) . . . . ?
C4 C5 C6 C7 -0.5(14) . . . . ?
C5 C6 C7 C8 1.5(14) . . . . ?
C6 C7 C8 C9 -0.4(13) . . . . ?
C5 C4 C9 C8 2.8(12) . . . . ?
C3 C4 C9 C8 -177.6(7) . . . . ?
C5 C4 C9 C10 -175.8(7) . . . . ?
C3 C4 C9 C10 3.9(12) . . . . ?
C7 C8 C9 C4 -1.8(12) . . . . ?
C7 C8 C9 C10 176.8(7) . . . . ?
C4 C9 C10 Sb2 88.3(8) . . . . ?
C8 C9 C10 Sb2 -90.2(8) . . . . ?
C12 Sb2 C10 C9 175.5(6) . . . . ?
C11 Sb2 C10 C9 70.7(6) . . . . ?
Pt1 Sb2 C10 C9 -51.5(7) . . . . ?
C13 Sb3 C15 C16 -170.6(6) . . . . ?
C14 Sb3 C15 C16 83.6(7) . . . . ?
Pt1 Sb3 C15 C16 -42.6(7) . . . . ?
Sb3 C15 C16 C17 -89.2(9) . . . . ?
Sb3 C15 C16 C21 92.0(9) . . . . ?
C21 C16 C17 C18 1.7(13) . . . . ?
C15 C16 C17 C18 -177.1(8) . . . . ?
C16 C17 C18 C19 1.1(15) . . . . ?
C17 C18 C19 C20 -1.3(15) . . . . ?
C18 C19 C20 C21 -1.1(15) . . . . ?
C17 C16 C21 C20 -4.0(13) . . . . ?
C15 C16 C21 C20 174.8(7) . . . . ?
C17 C16 C21 C22 174.8(8) . . . . ?
C15 C16 C21 C22 -6.4(12) . . . . ?
C19 C20 C21 C16 3.8(13) . . . . ?
C19 C20 C21 C22 -175.0(8) . . . . ?
C16 C21 C22 Sb4 -87.5(9) . . . . ?
C20 C21 C22 Sb4 91.3(8) . . . . ?
C23 Sb4 C22 C21 -73.8(7) . . . . ?
C24 Sb4 C22 C21 -179.0(6) . . . . ?
Pt1 Sb4 C22 C21 49.5(7) . . . . ?
